data_7202616
loop_
_publ_author_name
'Bacchi, Alessia'
'Bosetti, Elsa'
'Carcelli, Mauro'

_publ_section_title
;
 Unusual hydrogen bonded (OH)4 tetrahedral nests organize zinc(ii)
 coordination complexes in a non covalent diamondoid network
;
_journal_issue 4
_journal_name_full CrystEngComm
_journal_page_first 313
_journal_paper_doi 10.1039/b616955d
_journal_volume 9
_journal_year 2007
_chemical_formula_sum 'C36 H30 I2 N2 O2 Zn'
_chemical_formula_weight 841.79
_chemical_name_systematic
;
?
;
_space_group_IT_number 122
_symmetry_cell_setting tetragonal
_symmetry_space_group_name_Hall 'I -4 2bw'
_symmetry_space_group_name_H-M 'I -4 2 d'
_atom_sites_solution_hydrogens geom
_atom_sites_solution_primary direct
_atom_sites_solution_secondary difmap
_audit_creation_method SHELXL-97
_cell_angle_alpha 90.00
_cell_angle_beta 90.00
_cell_angle_gamma 90.00
_cell_formula_units_Z 8
_cell_length_a 21.9230(10)
_cell_length_b 21.9230(10)
_cell_length_c 14.7289(8)
_cell_measurement_temperature 293(2)
_cell_volume 7079.0(6)
_computing_structure_refinement 'SHELXL-97 (Sheldrick, 1997)'
_diffrn_ambient_temperature 293(2)
_diffrn_detector_area_resol_mean 8.2
_diffrn_measured_fraction_theta_full 1.000
_diffrn_measured_fraction_theta_max 1.000
_diffrn_measurement_device_type 'BRUKER AXS CCD diffractometer'
_diffrn_measurement_method '\w scan'
_diffrn_radiation_monochromator graphite
_diffrn_radiation_source 'fine-focus sealed tube'
_diffrn_radiation_type MoK\a
_diffrn_radiation_wavelength 0.71073
_diffrn_reflns_av_R_equivalents 0.0339
_diffrn_reflns_av_sigmaI/netI 0.0140
_diffrn_reflns_limit_h_max 22
_diffrn_reflns_limit_h_min -22
_diffrn_reflns_limit_k_max 22
_diffrn_reflns_limit_k_min -22
_diffrn_reflns_limit_l_max 15
_diffrn_reflns_limit_l_min -15
_diffrn_reflns_number 23425
_diffrn_reflns_theta_full 21.27
_diffrn_reflns_theta_max 21.27
_diffrn_reflns_theta_min 1.67
_exptl_absorpt_coefficient_mu 2.470
_exptl_absorpt_correction_T_max 0.884
_exptl_absorpt_correction_T_min 0.595
_exptl_absorpt_correction_type multi-scan
_exptl_absorpt_process_details 'SADABS procedure'
_exptl_crystal_colour 'pale yellow'
_exptl_crystal_density_diffrn 1.580
_exptl_crystal_density_method 'not measured'
_exptl_crystal_description prism
_exptl_crystal_F_000 3296
_exptl_crystal_size_max 0.26
_exptl_crystal_size_mid 0.08
_exptl_crystal_size_min 0.05
_refine_diff_density_max 1.611
_refine_diff_density_min -0.948
_refine_diff_density_rms 0.264
_refine_ls_abs_structure_details 'Flack H D (1983), Acta Cryst. A39, 876-881'
_refine_ls_abs_structure_Flack 0.05(10)
_refine_ls_extinction_method none
_refine_ls_goodness_of_fit_ref 1.403
_refine_ls_hydrogen_treatment constr
_refine_ls_matrix_type full
_refine_ls_number_parameters 160
_refine_ls_number_reflns 1984
_refine_ls_number_restraints 132
_refine_ls_restrained_S_all 1.408
_refine_ls_R_factor_all 0.1051
_refine_ls_R_factor_gt 0.0989
_refine_ls_shift/su_max 0.037
_refine_ls_shift/su_mean 0.005
_refine_ls_structure_factor_coef Fsqd
_refine_ls_weighting_details 'calc w=1/[\s^2^(Fo^2^)+(0.2000P)^2^+0.0000P] where P=(Fo^2^+2Fc^2^)/3'
_refine_ls_weighting_scheme calc
_refine_ls_wR_factor_gt 0.2787
_refine_ls_wR_factor_ref 0.2922
_reflns_number_gt 1784
_reflns_number_total 1984
_reflns_threshold_expression >2sigma(I)
_cod_data_source_file b616955d.txt
_cod_data_source_block zni2bis
_cod_original_sg_symbol_H-M 'I -42 d'
_cod_database_code 7202616

loop_
_symmetry_equiv_pos_as_xyz
'x, y, z'
'x, -y+1/2, -z+1/4'
'-x, -y, z'
'-x, y+1/2, -z+1/4'
'-y+1/2, -x, z+3/4'
'-y, x, -z'
'y, -x, -z'
'y+1/2, x, z+3/4'
'x+1/2, y+1/2, z+1/2'
'x+1/2, -y+1, -z+3/4'
'-x+1/2, -y+1/2, z+1/2'
'-x+1/2, y+1, -z+3/4'
'-y+1, -x+1/2, z+5/4'
'-y+1/2, x+1/2, -z+1/2'
'y+1/2, -x+1/2, -z+1/2'
'y+1, x+1/2, z+5/4'

loop_
_atom_site_label
_atom_site_type_symbol
_atom_site_fract_x
_atom_site_fract_y
_atom_site_fract_z
_atom_site_U_iso_or_equiv
_atom_site_adp_type
_atom_site_occupancy
_atom_site_symmetry_multiplicity
_atom_site_calc_flag
_atom_site_refinement_flags
_atom_site_disorder_assembly
_atom_site_disorder_group
Zn Zn -0.09404(14) 0.2500 0.1250 0.0676(9) Uani 1 2 d S . .
O1 O 0.0411(7) 0.0452(7) 0.4203(11) 0.086(4) Uani 1 1 d U . .
H1 H 0.0606 0.0179 0.4450 0.129 Uiso 1 1 calc R . .
I1 I -0.15340(7) 0.31774(7) 0.23548(10) 0.0904(7) Uani 1 1 d . . .
C1 C 0.0827(8) 0.0842(8) 0.3672(12) 0.059(4) Uani 1 1 d U . .
C2 C 0.0409(5) 0.1257(5) 0.3057(9) 0.051(4) Uani 1 1 d GU . .
C3 C 0.0542(6) 0.1870(6) 0.2919(11) 0.130(9) Uani 1 1 d GU . .
H3 H 0.0885 0.2043 0.3187 0.156 Uiso 1 1 calc R . .
C4 C 0.0161(7) 0.2225(4) 0.2379(12) 0.132(9) Uani 1 1 d GU . .
H4 H 0.0250 0.2635 0.2286 0.159 Uiso 1 1 calc R . .
N1 N -0.0351(5) 0.1967(5) 0.1978(9) 0.067(4) Uani 1 1 d GU . .
C5 C -0.0484(7) 0.1354(6) 0.2116(12) 0.142(10) Uani 1 1 d GU . .
H5 H -0.0827 0.1182 0.1848 0.171 Uiso 1 1 calc R . .
C6 C -0.0104(7) 0.0999(4) 0.2656(13) 0.117(7) Uani 1 1 d GU . .
H6 H -0.0193 0.0589 0.2748 0.140 Uiso 1 1 calc R . .
C7 C 0.1230(7) 0.1206(7) 0.4290(10) 0.066(4) Uani 1 1 d GU . .
C8 C 0.1369(11) 0.1818(7) 0.4152(17) 0.173(12) Uani 1 1 d GU . .
H8 H 0.1149 0.2045 0.3732 0.208 Uiso 1 1 calc R . .
C9 C 0.1838(14) 0.2090(8) 0.464(2) 0.194(14) Uani 1 1 d GU . .
H9 H 0.1931 0.2499 0.4550 0.233 Uiso 1 1 calc R . .
C10 C 0.2167(11) 0.1750(11) 0.5270(18) 0.175(12) Uani 1 1 d GU . .
H10 H 0.2481 0.1932 0.5598 0.210 Uiso 1 1 calc R . .
C11 C 0.2028(9) 0.1139(11) 0.5408(14) 0.145(10) Uani 1 1 d GU . .
H11 H 0.2249 0.0911 0.5828 0.173 Uiso 1 1 calc R . .
C12 C 0.1560(9) 0.0867(7) 0.4918(13) 0.131(8) Uani 1 1 d GU . .
H12 H 0.1467 0.0457 0.5010 0.158 Uiso 1 1 calc R . .
C13 C 0.1152(7) 0.0411(6) 0.3151(11) 0.081(6) Uani 1 1 d GU . .
C14 C 0.1394(11) -0.0100(9) 0.3578(12) 0.127(9) Uani 1 1 d GU . .
H14 H 0.1309 -0.0175 0.4186 0.153 Uiso 1 1 calc R . .
C15 C 0.1765(13) -0.0500(10) 0.3095(19) 0.184(13) Uani 1 1 d GU . .
H15 H 0.1927 -0.0842 0.3380 0.220 Uiso 1 1 calc R . .
C16 C 0.1892(13) -0.0389(11) 0.219(2) 0.201(14) Uani 1 1 d GU . .
H16 H 0.2140 -0.0656 0.1862 0.241 Uiso 1 1 calc R . .
C17 C 0.1650(15) 0.0122(12) 0.1759(14) 0.197(14) Uani 1 1 d GU . .
H17 H 0.1735 0.0197 0.1150 0.236 Uiso 1 1 calc R . .
C18 C 0.1279(11) 0.0522(8) 0.2241(12) 0.152(10) Uani 1 1 d GU . .
H18 H 0.1117 0.0864 0.1956 0.182 Uiso 1 1 calc R . .

loop_
_atom_site_aniso_label
_atom_site_aniso_U_11
_atom_site_aniso_U_22
_atom_site_aniso_U_33
_atom_site_aniso_U_23
_atom_site_aniso_U_13
_atom_site_aniso_U_12
Zn 0.0793(18) 0.0637(17) 0.0598(18) 0.0217(13) 0.000 0.000
O1 0.097(9) 0.079(8) 0.083(9) 0.044(7) -0.002(8) -0.024(7)
I1 0.1013(11) 0.0912(10) 0.0788(10) 0.0093(7) 0.0165(7) 0.0058(7)
C1 0.055(8) 0.062(8) 0.061(9) 0.026(8) 0.000(7) -0.005(7)
C2 0.071(9) 0.049(8) 0.034(7) 0.026(6) -0.006(7) -0.012(7)
C3 0.128(17) 0.15(2) 0.110(18) 0.065(16) -0.004(15) -0.017(16)
C4 0.110(16) 0.143(19) 0.15(2) 0.048(18) 0.005(17) 0.023(15)
N1 0.091(10) 0.059(8) 0.049(7) 0.019(6) -0.006(7) -0.004(7)
C5 0.142(19) 0.16(2) 0.126(19) 0.065(17) -0.012(16) -0.043(17)
C6 0.106(15) 0.112(16) 0.132(18) 0.021(16) -0.015(15) 0.001(14)
C7 0.074(10) 0.063(9) 0.060(10) 0.017(8) -0.022(8) -0.014(8)
C8 0.19(2) 0.18(2) 0.15(2) 0.02(2) -0.06(2) -0.06(2)
C9 0.22(3) 0.17(2) 0.19(3) -0.01(2) -0.07(2) -0.09(2)
C10 0.21(3) 0.15(2) 0.16(2) 0.02(2) -0.08(2) -0.06(2)
C11 0.15(2) 0.18(2) 0.105(18) 0.014(18) -0.015(16) -0.054(19)
C12 0.142(19) 0.15(2) 0.100(17) 0.019(17) -0.001(16) -0.022(17)
C13 0.090(11) 0.056(9) 0.097(13) 0.021(10) -0.036(11) -0.030(9)
C14 0.15(2) 0.135(18) 0.099(16) 0.027(16) -0.017(16) 0.034(17)
C15 0.20(3) 0.15(2) 0.20(3) 0.03(2) 0.00(3) 0.10(2)
C16 0.23(3) 0.16(2) 0.22(3) 0.06(2) 0.06(3) 0.12(2)
C17 0.25(3) 0.16(2) 0.18(3) 0.01(2) 0.09(2) 0.06(2)
C18 0.18(2) 0.121(18) 0.15(2) 0.032(19) 0.04(2) -0.002(18)

loop_
_atom_type_symbol
_atom_type_description
_atom_type_scat_dispersion_real
_atom_type_scat_dispersion_imag
_atom_type_scat_source
C C 0.0033 0.0016 'International Tables Vol C Tables 4.2.6.8 and 6.1.1.4'
H H 0.0000 0.0000 'International Tables Vol C Tables 4.2.6.8 and 6.1.1.4'
I I -0.4742 1.8119 'International Tables Vol C Tables 4.2.6.8 and 6.1.1.4'
N N 0.0061 0.0033 'International Tables Vol C Tables 4.2.6.8 and 6.1.1.4'
O O 0.0106 0.0060 'International Tables Vol C Tables 4.2.6.8 and 6.1.1.4'
Zn Zn 0.2839 1.4301 'International Tables Vol C Tables 4.2.6.8 and 6.1.1.4'

loop_
_geom_angle_atom_site_label_1
_geom_angle_atom_site_label_2
_geom_angle_atom_site_label_3
_geom_angle
_geom_angle_site_symmetry_1
_geom_angle_site_symmetry_3
_geom_angle_publ_flag
N1 Zn N1 101.7(11) 2 . ?
N1 Zn I1 108.6(11) 2 2 ?
N1 Zn I1 108.9(4) . 2 ?
N1 Zn I1 108.9(10) 2 . ?
N1 Zn I1 108.6(4) . . ?
I1 Zn I1 118.86(14) 2 . ?
C13 C1 O1 102.2(14) . . ?
C13 C1 C7 113.0(14) . . ?
O1 C1 C7 110.6(14) . . ?
C13 C1 C2 111.6(14) . . ?
O1 C1 C2 106.2(12) . . ?
C7 C1 C2 112.6(13) . . ?
C3 C2 C6 120.0 . . ?
C3 C2 C1 121.4(9) . . ?
C6 C2 C1 118.6(9) . . ?
C4 C3 C2 120.0 . . ?
C3 C4 N1 120.0 . . ?
C5 N1 C4 120.0 . . ?
C5 N1 Zn 119.8(7) . . ?
C4 N1 Zn 120.1(7) . . ?
N1 C5 C6 120.0 . . ?
C5 C6 C2 120.0 . . ?
C8 C7 C12 120.0 . . ?
C8 C7 C1 123.7(12) . . ?
C12 C7 C1 115.1(12) . . ?
C7 C8 C9 120.0 . . ?
C8 C9 C10 120.0 . . ?
C11 C10 C9 120.0 . . ?
C12 C11 C10 120.0 . . ?
C11 C12 C7 120.0 . . ?
C14 C13 C18 120.0 . . ?
C14 C13 C1 119.2(13) . . ?
C18 C13 C1 120.5(13) . . ?
C15 C14 C13 120.0 . . ?
C14 C15 C16 120.0 . . ?
C17 C16 C15 120.0 . . ?
C18 C17 C16 120.0 . . ?
C17 C18 C13 120.0 . . ?

loop_
_geom_bond_atom_site_label_1
_geom_bond_atom_site_label_2
_geom_bond_distance
_geom_bond_site_symmetry_2
_geom_bond_publ_flag
Zn N1 2.045(16) 2 ?
Zn N1 2.045(8) . ?
Zn I1 2.559(2) 2 ?
Zn I1 2.559(2) . ?
O1 C1 1.48(2) . ?
C1 C13 1.41(2) . ?
C1 C7 1.50(2) . ?
C1 C2 1.578(19) . ?
C2 C3 1.3900 . ?
C2 C6 1.3900 . ?
C3 C4 1.3900 . ?
C4 N1 1.3900 . ?
N1 C5 1.3900 . ?
C5 C6 1.3900 . ?
C7 C8 1.3900 . ?
C7 C12 1.3900 . ?
C8 C9 1.3900 . ?
C9 C10 1.3900 . ?
C10 C11 1.3900 . ?
C11 C12 1.3900 . ?
C13 C14 1.3900 . ?
C13 C18 1.3900 . ?
C14 C15 1.3900 . ?
C15 C16 1.3900 . ?
C16 C17 1.3900 . ?
C17 C18 1.3900 . ?
